data_7713968
loop_
_publ_author_name
'Ali, Arif'
'., Waris'
'Basri, Basri'
'Khan, Mohammad Zain'
'Dege, Necmi'
'Ahmad, Musheer'
'Shahid, M.'

_publ_section_title
;
 Bifunctional Cu(II)-based 2D Coordination Polymer and its Composite for
 High Performance Photocatalysis and Electrochemical Energy Storage
;
_journal_name_full 'Dalton Transactions'
_journal_paper_doi 10.1039/D3DT01691A
_journal_year 2023
_chemical_formula_moiety 'C9 H11 Cl Cu2 O10'
_chemical_formula_sum 'C9 H11 Cl Cu2 O10'
_chemical_formula_weight 441.726
_space_group_crystal_system orthorhombic
_space_group_IT_number 64
_space_group_name_Hall '-C 2ac 2'
_space_group_name_H-M_alt 'C m c e'
_symmetry_Int_Tables_number 64
_atom_sites_solution_primary iterative
_audit_creation_date 2022-04-06
_audit_creation_method
;
Olex2 1.3
(compiled 2020.11.12 svn.r5f609507 for OlexSys, GUI svn.r6408)
;
_audit_update_record
;
2022-04-07 deposited with the CCDC.	2023-09-15 downloaded from the CCDC.
;
_cell_angle_alpha 90
_cell_angle_beta 90
_cell_angle_gamma 90
_cell_formula_units_Z 16
_cell_length_a 28.8070(12)
_cell_length_b 28.1264(12)
_cell_length_c 7.3819(3)
_cell_measurement_reflns_used 9966
_cell_measurement_temperature 100(2)
_cell_measurement_theta_max 28.13
_cell_measurement_theta_min 2.18
_cell_volume 5981.1(4)
_computing_cell_refinement 'SAINT V8.38A (?, 2016)'
_computing_data_reduction 'SAINT V8.38A (?, 2016)'
_computing_molecular_graphics 'Olex2 1.3 (Dolomanov et al., 2009)'
_computing_publication_material 'Olex2 1.3 (Dolomanov et al., 2009)'
_computing_structure_refinement 'olex2.refine 1.3 (Bourhis et al., 2015)'
_computing_structure_solution 'olex2.solve 1.3 (Bourhis et al., 2015)'
_diffrn_ambient_temperature 100(2)
_diffrn_measured_fraction_theta_full 0.9971
_diffrn_measured_fraction_theta_max 0.9968
_diffrn_measurement_device_type 'Bruker APEX-II CCD'
_diffrn_measurement_method '\f and \w scans'
_diffrn_radiation_type 'Mo K\a'
_diffrn_radiation_wavelength 0.71073
_diffrn_reflns_av_R_equivalents 0.0560
_diffrn_reflns_av_unetI/netI 0.0229
_diffrn_reflns_Laue_measured_fraction_full 0.9971
_diffrn_reflns_Laue_measured_fraction_max 0.9968
_diffrn_reflns_limit_h_max 38
_diffrn_reflns_limit_h_min -38
_diffrn_reflns_limit_k_max 37
_diffrn_reflns_limit_k_min -37
_diffrn_reflns_limit_l_max 9
_diffrn_reflns_limit_l_min -9
_diffrn_reflns_number 44702
_diffrn_reflns_point_group_measured_fraction_full 0.9971
_diffrn_reflns_point_group_measured_fraction_max 0.9968
_diffrn_reflns_theta_full 25.2417
_diffrn_reflns_theta_max 28.29
_diffrn_reflns_theta_min 2.83
_exptl_absorpt_coefficient_mu 3.069
_exptl_absorpt_correction_T_max 0.7457
_exptl_absorpt_correction_T_min 0.6329
_exptl_absorpt_correction_type multi-scan
_exptl_absorpt_process_details
;
SADABS-2016/2 (Bruker,2016/2) was used for absorption correction.
wR2(int) was 0.1117 before and 0.0598 after correction.
The Ratio of minimum to maximum transmission is 0.8487.
The \l/2 correction factor is Not present.
;
_exptl_crystal_colour blue
_exptl_crystal_colour_primary blue
_exptl_crystal_density_diffrn 1.962
_exptl_crystal_description block
_exptl_crystal_F_000 3535.904
_exptl_crystal_size_max 0.53
_exptl_crystal_size_mid 0.27
_exptl_crystal_size_min 0.19
_refine_diff_density_max 1.4030
_refine_diff_density_min -1.2304
_refine_diff_density_rms 0.2565
_refine_ls_d_res_high 0.7497
_refine_ls_d_res_low 7.2017
_refine_ls_extinction_coef 0.00022(3)
_refine_ls_extinction_expression Fc^*^=kFc[1+0.001xFc^2^\l^3^/sin(2\q)]^-1/4^
_refine_ls_goodness_of_fit_ref 1.0902
_refine_ls_hydrogen_treatment mixed
_refine_ls_matrix_type full
_refine_ls_number_constraints 21
_refine_ls_number_parameters 204
_refine_ls_number_reflns 3789
_refine_ls_number_restraints 0
_refine_ls_restrained_S_all 1.0902
_refine_ls_R_factor_all 0.0692
_refine_ls_R_factor_gt 0.0555
_refine_ls_shift/su_max 0.0003
_refine_ls_shift/su_mean 0.0001
_refine_ls_structure_factor_coef Fsqd
_refine_ls_weighting_details 'w=1/[\s^2^(Fo^2^)+(0.0225P)^2^+260.7512P] where P=(Fo^2^+2Fc^2^)/3'
_refine_ls_weighting_scheme calc
_refine_ls_wR_factor_gt 0.1406
_refine_ls_wR_factor_ref 0.1534
_reflns_Friedel_coverage 0.0
_reflns_limit_h_max 38
_reflns_limit_h_min 0
_reflns_limit_k_max 37
_reflns_limit_k_min 0
_reflns_limit_l_max 9
_reflns_limit_l_min 0
_reflns_number_gt 2918
_reflns_number_total 3789
_reflns_threshold_expression I>=2u(I)
_cod_data_source_file d3dt01691a2.cif
_cod_data_source_block Ar-275
_cod_depositor_comments
;
The following automatic conversions were performed:

data item '_refine_ls_hydrogen_treatment' value 'Mixed' was changed
to 'mixed' in accordance with the
/home/data/users/saulius/crontab/automatic-downloads/rss-feeds/RSC/lib/dictionaries/cif_core.dic
dictionary named 'cif_core.dic' version 2.4.2 last updated on
2011-04-26.

Automatic conversion script
Id: cif_fix_values 8170 2020-07-09 18:12:32Z antanas 
;
_cod_database_code 7713968
_olex2_refinement_description
;
1. Fixed Uiso
 At 1.2 times of:
  All C(H) groups
 At 1.5 times of:
  All O(H,H) groups
2. Uiso/Uaniso restraints and constraints
Uanis(C5) = Uanis(C8) = Uanis(C12)
3.a Rotating group:
 O6(H6a,H6b), O4(H4a,H4b), O5(H5a,H5b), O7(H7a,H7b)
3.b Aromatic/amide H refined with riding coordinates:
 C12(H12), C5(H5), C3(H3), C9(H9)
;
_olex2_submission_special_instructions 'No special instructions were received'

loop_
_space_group_symop_id
_space_group_symop_operation_xyz
1 x,y,z
2 x,-y,-z
3 -x+1/2,y,-z+1/2
4 -x+1/2,-y,z+1/2
5 -x,-y,-z
6 -x,y,z
7 x-1/2,-y,z-1/2
8 x-1/2,y,-z-1/2
9 x+1/2,y+1/2,z
10 x+1/2,-y+1/2,-z
11 -x+1,y+1/2,-z+1/2
12 -x+1,-y+1/2,z+1/2
13 -x+1/2,-y+1/2,-z
14 -x+1/2,y+1/2,z
15 x,-y+1/2,z-1/2
16 x,y+1/2,-z-1/2

loop_
_atom_site_label
_atom_site_type_symbol
_atom_site_fract_x
_atom_site_fract_y
_atom_site_fract_z
_atom_site_U_iso_or_equiv
_atom_site_adp_type
_atom_site_occupancy
_atom_site_site_symmetry_order
_atom_site_refinement_flags_posn
_atom_site_refinement_flags_adp
_atom_site_refinement_flags_occupancy
Cu1 Cu 0.67808(3) 0.06615(3) 0.27180(10) 0.0123(2) Uani 1.000000 1 . . .
Cu2 Cu 0.57218(2) 0.31602(2) 0.28993(9) 0.0088(2) Uani 1.000000 1 . . .
Cl1 Cl 0.75 0.00457(7) 0.25 0.0118(4) Uani 1.000000 2 S T P
Cl2 Cl 0.5 0.25477(7) 0.2885(3) 0.0083(4) Uani 1.000000 2 S T P
O1 O 0.71300(16) 0.12550(16) 0.2981(8) 0.0244(11) Uani 1.000000 1 . . .
O2 O 0.62630(13) 0.27212(14) 0.2847(6) 0.0093(8) Uani 1.000000 1 . . .
O3 O 0.66153(15) 0.34260(15) 0.2797(6) 0.0140(9) Uani 1.000000 1 . . .
O4 O 0.67420(18) 0.06481(18) 0.5403(7) 0.0245(11) Uani 1.000000 1 . . .
H4a H 0.672(2) 0.0930(2) 0.5801(9) 0.0367(16) Uiso 1.000000 1 GR . .
H4b H 0.6491(12) 0.051(2) 0.5722(7) 0.0367(16) Uiso 1.000000 1 GR . .
O5 O 0.67899(18) 0.06878(19) 0.0013(8) 0.0291(12) Uani 1.000000 1 . . .
H5a H 0.676(3) 0.0975(3) -0.0330(8) 0.0437(18) Uiso 1.000000 1 GR . .
H5b H 0.6550(13) 0.055(2) -0.0398(8) 0.0437(18) Uiso 1.000000 1 GR . .
O6 O 0.57421(18) 0.31588(18) 0.5593(6) 0.0241(10) Uani 1.000000 1 . . .
H6a H 0.578(2) 0.3441(3) 0.5974(7) 0.0362(16) Uiso 1.000000 1 GR . .
H6b H 0.5982(13) 0.301(2) 0.5944(7) 0.0362(16) Uiso 1.000000 1 GR . .
O7 O 0.57361(18) 0.31720(19) 0.0188(7) 0.0266(11) Uani 1.000000 1 . . .
H7a H 0.574(2) 0.34585(19) -0.0178(7) 0.0398(16) Uiso 1.000000 1 GR . .
H7b H 0.5483(10) 0.306(2) -0.0219(7) 0.0398(16) Uiso 1.000000 1 GR . .
O8 O 0.53853(17) 0.37660(16) 0.2948(8) 0.0256(12) Uani 1.000000 1 . . .
O9 O 0.62398(15) 0.52272(15) 0.2428(6) 0.0132(9) Uani 1.000000 1 . . .
O10 O 0.58859(15) 0.59302(15) 0.2201(6) 0.0136(9) Uani 1.000000 1 . . .
C1 C 0.75 0.1450(3) 0.25 0.0103(16) Uani 1.000000 2 S T P
C2 C 0.75 0.1984(3) 0.25 0.0077(15) Uani 1.000000 2 S T P
C3 C 0.7086(2) 0.2229(2) 0.2664(7) 0.0075(11) Uani 1.000000 1 . . .
H3 H 0.6803(2) 0.2058(2) 0.2783(7) 0.0089(13) Uiso 1.000000 1 R . .
C4 C 0.70818(19) 0.27251(19) 0.2656(7) 0.0073(10) Uani 1.000000 1 . . .
C5 C 0.75 0.2976(3) 0.25 0.0067(8) Uani 1.000000 2 S T P
H5 H 0.75 0.3313(3) 0.25 0.0080(10) Uiso 1.000000 2 RS T P
C6 C 0.6628(2) 0.2984(2) 0.2792(8) 0.0106(11) Uani 1.000000 1 . . .
C7 C 0.5 0.3956(3) 0.2850(10) 0.0077(14) Uani 1.000000 2 S T P
C8 C 0.5 0.4487(3) 0.2697(10) 0.0067(8) Uani 1.000000 2 S T P
C9 C 0.54163(19) 0.4736(2) 0.2606(7) 0.0094(10) Uani 1.000000 1 . . .
H9 H 0.57021(19) 0.4568(2) 0.2665(7) 0.0112(12) Uiso 1.000000 1 R . .
C10 C 0.5419(2) 0.5233(2) 0.2428(7) 0.0073(11) Uani 1.000000 1 . . .
C11 C 0.5875(2) 0.5489(2) 0.2335(8) 0.0114(11) Uani 1.000000 1 . . .
C12 C 0.5 0.5476(3) 0.2340(10) 0.0067(8) Uani 1.000000 2 S T P
H12 H 0.5 0.5813(3) 0.2219(10) 0.0080(10) Uiso 1.000000 2 RS T P

loop_
_atom_site_aniso_label
_atom_site_aniso_U_11
_atom_site_aniso_U_22
_atom_site_aniso_U_33
_atom_site_aniso_U_12
_atom_site_aniso_U_13
_atom_site_aniso_U_23
Cu1 0.0075(3) 0.0073(4) 0.0221(4) -0.0015(3) 0.0014(3) 0.0015(3)
Cu2 0.0063(3) 0.0061(3) 0.0140(4) 0.0016(3) -0.0002(2) 0.0005(2)
Cl1 0.0098(9) 0.0095(9) 0.0161(10) -0.000000 0.0008(7) 0.000000
Cl2 0.0071(8) 0.0072(8) 0.0105(8) -0.000000 -0.000000 -0.0011(6)
O1 0.013(2) 0.007(2) 0.052(3) -0.0048(18) 0.011(2) -0.003(2)
O2 0.0045(18) 0.0077(19) 0.016(2) 0.0006(15) 0.0028(14) -0.0030(15)
O3 0.011(2) 0.008(2) 0.023(2) 0.0037(16) -0.0009(17) -0.0004(16)
O4 0.026(3) 0.021(2) 0.027(3) -0.001(2) 0.000(2) -0.002(2)
O5 0.025(3) 0.022(3) 0.041(3) 0.003(2) 0.004(2) 0.006(2)
O6 0.028(3) 0.022(2) 0.023(2) -0.002(2) 0.002(2) -0.0031(19)
O7 0.026(3) 0.026(3) 0.028(3) -0.008(2) -0.008(2) 0.006(2)
O8 0.014(2) 0.007(2) 0.056(4) 0.0022(18) -0.001(2) 0.002(2)
O9 0.009(2) 0.010(2) 0.021(2) -0.0016(17) 0.0011(16) 0.0008(16)
O10 0.012(2) 0.006(2) 0.022(2) 0.0004(17) -0.0010(17) 0.0006(16)
C1 0.015(4) 0.004(4) 0.012(4) -0.000000 0.000(3) 0.000000
C2 0.007(4) 0.006(4) 0.010(4) -0.000000 0.001(3) 0.000000
C3 0.006(3) 0.009(3) 0.008(2) -0.001(2) 0.0007(19) -0.0015(19)
C4 0.007(2) 0.010(3) 0.005(2) 0.001(2) 0.0013(18) -0.0007(18)
C5 0.0112(19) 0.0058(18) 0.0031(19) -0.000000 0.001(3) 0.000000
C6 0.009(3) 0.007(3) 0.016(3) 0.003(2) 0.003(2) -0.001(2)
C7 0.008(4) 0.007(3) 0.008(3) -0.000000 -0.000000 -0.000(3)
C8 0.0112(19) 0.0058(18) 0.0031(19) -0.000000 0.001(3) 0.000000
C9 0.008(2) 0.013(3) 0.006(2) 0.003(2) -0.0008(18) -0.0001(19)
C10 0.006(3) 0.009(3) 0.008(2) -0.003(2) 0.0005(18) -0.0011(19)
C11 0.006(3) 0.011(3) 0.018(3) -0.002(2) 0.003(2) -0.001(2)
C12 0.0112(19) 0.0058(18) 0.0031(19) -0.000000 0.001(3) 0.000000

loop_
_atom_type_symbol
_atom_type_scat_dispersion_real
_atom_type_scat_dispersion_imag
_atom_type_scat_Cromer_Mann_a1
_atom_type_scat_Cromer_Mann_a2
_atom_type_scat_Cromer_Mann_a3
_atom_type_scat_Cromer_Mann_a4
_atom_type_scat_Cromer_Mann_b1
_atom_type_scat_Cromer_Mann_b2
_atom_type_scat_Cromer_Mann_b3
_atom_type_scat_Cromer_Mann_b4
_atom_type_scat_Cromer_Mann_c
_atom_type_scat_source
_atom_type_scat_dispersion_source
H 0.00000 0.00000 0.49300 0.32291 0.14019 0.04081 10.51090 26.12570 3.14236 57.79970 0.0030380000826 'International Tables Volume C Table 6.1.1.4 (pp. 500-502)' 'Henke, Gullikson and Davis, At. Data and Nucl. Data Tables, 1993, 54, 2'
C 0.00347 0.00161 2.31000 1.02000 1.58860 0.86500 20.84390 10.20750 0.56870 51.65120 0.215599998832 'International Tables Volume C Table 6.1.1.4 (pp. 500-502)' 'Henke, Gullikson and Davis, At. Data and Nucl. Data Tables, 1993, 54, 2'
Cu 0.34125 1.28947 13.33800 7.16760 5.61580 1.67350 3.58280 0.24700 11.39660 64.81260 1.19099998474 'International Tables Volume C Table 6.1.1.4 (pp. 500-502)' 'Henke, Gullikson and Davis, At. Data and Nucl. Data Tables, 1993, 54, 2'
O 0.01158 0.00611 3.04850 2.28680 1.54630 0.86700 13.27710 5.70110 0.32390 32.90890 0.250800013542 'International Tables Volume C Table 6.1.1.4 (pp. 500-502)' 'Henke, Gullikson and Davis, At. Data and Nucl. Data Tables, 1993, 54, 2'
Cl 0.14873 0.16029 11.46040 7.19640 6.25560 1.64550 0.01040 1.16620 18.51940 47.77840 -9.55739974976 'International Tables Volume C Table 6.1.1.4 (pp. 500-502)' 'Henke, Gullikson and Davis, At. Data and Nucl. Data Tables, 1993, 54, 2'

loop_
_geom_angle_atom_site_label_1
_geom_angle_atom_site_label_2
_geom_angle_atom_site_label_3
_geom_angle
_geom_angle_site_symmetry_1
_geom_angle_site_symmetry_3
_geom_angle_publ_flag
O1 Cu1 Cl1 99.10(15) . 3_655 ?
O4 Cu1 Cl1 95.18(15) . 3_655 ?
O4 Cu1 O1 86.9(2) . . ?
O5 Cu1 Cl1 87.37(15) . 3_655 ?
O5 Cu1 O1 93.5(2) . . ?
O5 Cu1 O4 177.3(2) . . ?
O9 Cu1 Cl1 101.79(13) 16_546 3_655 ?
O9 Cu1 O1 159.07(19) 16_546 . ?
O9 Cu1 O4 89.9(2) 16_546 . ?
O9 Cu1 O5 88.8(2) 16_546 . ?
O2 Cu2 Cl2 101.97(12) . 6_655 ?
O6 Cu2 Cl2 91.45(15) . 6_655 ?
O6 Cu2 O2 89.7(2) . . ?
O7 Cu2 Cl2 91.28(16) . 6_655 ?
O7 Cu2 O2 88.6(2) . . ?
O7 Cu2 O6 177.0(2) . . ?
O8 Cu2 Cl2 100.00(15) . 6_655 ?
O8 Cu2 O2 158.03(18) . . ?
O8 Cu2 O6 89.9(2) . . ?
O8 Cu2 O7 90.8(2) . . ?
Cu1 Cl1 Cu1 100.38(7) . 3_655 ?
Cu2 Cl2 Cu2 100.71(7) . 6_655 ?
C1 O1 Cu1 141.7(5) 3_655 . ?
C6 O2 Cu2 106.6(3) . . ?
H4a O4 Cu1 109.4 . . ?
H4b O4 Cu1 109.4 . . ?
H4b O4 H4a 104.5 . . ?
H5a O5 Cu1 109.4 . . ?
H5b O5 Cu1 109.2 . . ?
H5b O5 H5a 104.5 . . ?
H6a O6 Cu2 109.5 . . ?
H6b O6 Cu2 109.3 . . ?
H6b O6 H6a 104.5 . . ?
H7a O7 Cu2 109.5 . . ?
H7b O7 Cu2 109.3 . . ?
H7b O7 H7a 104.5 . . ?
C7 O8 Cu2 145.1(5) 6_655 . ?
C11 O9 Cu1 106.7(4) . 16_556 ?
O1 C1 O1 127.9(8) . 3_655 ?
C2 C1 O1 116.1(4) . 3_655 ?
C2 C1 O1 116.1(4) . . ?
C3 C2 C1 119.9(4) 3_655 . ?
C3 C2 C1 119.9(4) . . ?
C3 C2 C3 120.3(8) . 3_655 ?
H3 C3 C2 119.8(4) . 3_655 ?
C4 C3 C2 120.3(6) . 3_655 ?
C4 C3 H3 119.8(3) . . ?
C5 C4 C3 119.7(5) 3_655 . ?
C6 C4 C3 119.6(5) . . ?
C6 C4 C5 120.7(5) . 3_655 ?
C4 C5 C4 119.6(7) . 3_655 ?
H5 C5 C4 120.2(4) . 3_655 ?
H5 C5 C4 120.2(4) . . ?
O3 C6 O2 123.3(5) . . ?
C4 C6 O2 115.8(5) . . ?
C4 C6 O3 120.8(5) . . ?
O8 C7 O8 128.1(8) . 6_655 ?
C8 C7 O8 115.9(4) . 6_655 ?
C8 C7 O8 115.9(4) . . ?
C9 C8 C7 120.4(4) 6_655 . ?
C9 C8 C7 120.4(4) . . ?
C9 C8 C9 119.2(7) . 6_655 ?
H9 C9 C8 119.6(4) . 6_655 ?
C10 C9 C8 120.7(5) . 6_655 ?
C10 C9 H9 119.6(3) . . ?
C11 C10 C9 119.1(5) . . ?
C12 C10 C9 119.4(6) . . ?
C12 C10 C11 121.5(5) . . ?
O10 C11 O9 123.7(6) . . ?
C10 C11 O9 116.1(5) . . ?
C10 C11 O10 120.2(5) . . ?
C10 C12 C10 120.7(7) 6_655 . ?
H12 C12 C10 119.7(4) . . ?
H12 C12 C10 119.7(4) . 6_655 ?

loop_
_geom_bond_atom_site_label_1
_geom_bond_atom_site_label_2
_geom_bond_distance
_geom_bond_site_symmetry_2
_geom_bond_publ_flag
Cu1 Cl1 2.7053(15) 3_655 ?
Cu1 O1 1.959(5) . ?
Cu1 O4 1.985(5) . ?
Cu1 O5 1.998(6) . ?
Cu1 O9 1.983(4) 16_546 ?
Cu2 Cl2 2.7004(14) 6_655 ?
Cu2 O2 1.989(4) . ?
Cu2 O6 1.989(5) . ?
Cu2 O7 2.002(5) . ?
Cu2 O8 1.960(5) . ?
O1 C1 1.251(6) 3_655 ?
O2 C6 1.287(7) . ?
O3 C6 1.244(7) . ?
O4 H4a 0.8500 . ?
O4 H4b 0.8500 . ?
O5 H5a 0.8500 . ?
O5 H5b 0.8500 . ?
O6 H6a 0.8500 . ?
O6 H6b 0.8500 . ?
O7 H7a 0.8500 . ?
O7 H7b 0.8500 . ?
O8 C7 1.234(6) 6_655 ?
O9 C11 1.283(7) . ?
O10 C11 1.246(7) . ?
C1 C2 1.500(11) . ?
C2 C3 1.382(7) . ?
C2 C3 1.382(7) 3_655 ?
C3 H3 0.9500 . ?
C3 C4 1.397(7) . ?
C4 C5 1.401(7) 3_655 ?
C4 C6 1.499(7) . ?
C5 H5 0.9500 . ?
C7 C8 1.498(10) . ?
C8 C9 1.390(7) 6_655 ?
C8 C9 1.390(7) . ?
C9 H9 0.9500 . ?
C9 C10 1.403(8) . ?
C10 C11 1.500(8) . ?
C10 C12 1.389(7) . ?
C12 H12 0.9500 . ?

loop_
_geom_torsion_atom_site_label_1
_geom_torsion_atom_site_label_2
_geom_torsion_atom_site_label_3
_geom_torsion_atom_site_label_4
_geom_torsion
_geom_torsion_site_symmetry_1
_geom_torsion_site_symmetry_2
_geom_torsion_site_symmetry_3
_geom_torsion_site_symmetry_4
_geom_torsion_publ_flag
Cu1 O1 C1 O1 -24.4(11) . . 3_655 3_655 ?
Cu1 O1 C1 C2 155.6(5) . . 3_655 3_655 ?
Cu1 O9 C11 O10 -0.7(4) 16_556 . . . ?
Cu1 O9 C11 C10 -179.7(3) 16_556 . . . ?
Cu2 O2 C6 O3 0.8(4) . . . . ?
Cu2 O2 C6 C4 -177.2(3) . . . . ?
Cu2 O8 C7 O8 13.6(7) . . 6_655 6_655 ?
Cu2 O8 C7 C8 -170.1(9) . . 6_655 6_655 ?
O1 C1 C2 C3 -12.6(4) . 3_655 3_655 . ?
O1 C1 C2 C3 167.4(4) 3_655 . . . ?
O2 C6 C4 C3 -2.3(6) . . . . ?
O2 C6 C4 C5 176.9(4) . . . 3_655 ?
O3 C6 C4 C3 179.6(5) . . . . ?
O3 C6 C4 C5 -1.1(7) . . . 3_655 ?
O8 C7 C8 C9 2.3(8) . 6_655 6_655 . ?
O8 C7 C8 C9 179.0(6) 6_655 . . . ?
O9 C11 C10 C9 0.0(6) . . . . ?
O9 C11 C10 C12 -179.9(5) . . . . ?
O10 C11 C10 C9 -179.0(5) . . . . ?
O10 C11 C10 C12 1.0(7) . . . . ?
C1 C2 C3 C4 -179.7(3) . . 3_655 3_655 ?
C1 C2 C3 C4 -179.7(3) . . . . ?
C2 C3 C4 C5 -0.7(5) . 3_655 3_655 . ?
C2 C3 C4 C5 -0.7(5) . . . 3_655 ?
C2 C3 C4 C6 178.6(4) . . . . ?
C2 C3 C4 C6 178.6(4) 3_655 . . . ?
C3 C4 C5 C4 0.3(8) . . 3_655 3_655 ?
C4 C5 C4 C6 -178.9(3) 3_655 . . . ?
C7 C8 C9 C10 178.8(6) . . . . ?
C7 C8 C9 C10 -178.8(6) . . 6_655 6_655 ?
C8 C9 C10 C11 180.0(6) 6_655 . . . ?
C8 C9 C10 C11 180.0(6) . . . . ?
C8 C9 C10 C12 -0.1(7) . . . . ?
C8 C9 C10 C12 -0.1(7) 6_655 . . . ?
C9 C10 C12 C10 0.0(4) . . . 6_655 ?
C10 C12 C10 C11 -180.0(6) . . 6_655 6_655 ?
